data_1572199
loop_
_publ_author_name
'Delano, 4th, Francis'
'Benner, Florian'
'Jang, Seoyun'
'Greer, Samuel M.'
'Demir, Selvan'

_publ_section_title
;
 Construction of intermolecular &#x3c3;-hole interactions in rare earth
 metallocene complexes using a 2,3,4,5-tetraiodopyrrolyl anion.
;
_journal_issue 33
_journal_name_full 'Chemical science'
_journal_page_first 13389
_journal_page_last 13404
_journal_paper_doi 10.1039/d4sc03786c
_journal_volume 15
_journal_year 2024
_chemical_formula_moiety 'C26 H38 N Y'
_chemical_formula_sum 'C26 H38 N Y'
_chemical_formula_weight 454.504
_space_group_crystal_system monoclinic
_space_group_IT_number 14
_space_group_name_Hall '-P 2ybc'
_space_group_name_H-M_alt 'P 1 21/c 1'
_symmetry_Int_Tables_number 14
_atom_sites_solution_primary iterative
_audit_creation_date 2023-04-10
_audit_creation_method
;
Olex2 1.5
(compiled 2023.03.06 svn.rbb2c1857 for OlexSys, GUI svn.r6748)
;
_audit_update_record
;
2024-04-22 deposited with the CCDC.	2024-07-25 downloaded from the CCDC.
;
_cell_angle_alpha 90
_cell_angle_beta 98.4832(6)
_cell_angle_gamma 90
_cell_formula_units_Z 4
_cell_length_a 9.34290(6)
_cell_length_b 15.24462(11)
_cell_length_c 16.36886(11)
_cell_measurement_reflns_used 11781
_cell_measurement_temperature 100.00(10)
_cell_measurement_theta_max 79.7070
_cell_measurement_theta_min 2.7040
_cell_volume 2305.89(3)
_computing_cell_refinement 'CrysAlisPro 1.171.42.80a (Rigaku OD, 2023)'
_computing_data_collection 'CrysAlisPro 1.171.42.80a (Rigaku OD, 2023)'
_computing_data_reduction 'CrysAlisPro 1.171.42.80a (Rigaku OD, 2023)'
_computing_molecular_graphics 'Olex2 1.5 (Dolomanov et al., 2009)'
_computing_publication_material 'Olex2 1.5 (Dolomanov et al., 2009)'
_computing_structure_refinement 'olex2.refine 1.5 (Bourhis et al., 2015)'
_computing_structure_solution 'olex2.solve 1.5 (Bourhis et al., 2015)'
_diffrn_ambient_temperature 100.15
_diffrn_detector_area_resol_mean 10.0000
_diffrn_detector_type HyPix
_diffrn_measured_fraction_theta_full 1.0000
_diffrn_measured_fraction_theta_max 0.9813
_diffrn_measurement_details
;
List of Runs (angles in degrees, time in seconds):

  # Type    Start    End  Width  t~exp~   \w     \q     \k     \f   Frames
#--------------------------------------------------------------------------
  1  \w    -76.00 -29.00   0.50    0.05    --  -47.10  93.00 164.00   94
  2  \w     -8.00  70.00   0.50    0.05    --   47.10 -93.00  52.00  156
  3  \w    -73.00 -48.00   0.50    0.05    --  -91.75  93.00 164.00   50
  4  \w   -148.00 -98.00   0.50    0.05    --  -91.75 -93.00  52.00  100
  5  \w    106.00 169.00   0.50    0.05    --  113.25  93.00 164.00  126
  6  \w     66.00  96.00   0.50    0.05    --  113.25 -93.00  52.00   60
  7  \w   -120.00 -56.00   0.50    0.05    --  -47.10 -37.00 -30.00  128
  8  \w    -39.00   3.00   0.50    0.05    --  -47.10  19.00 -60.00   84
  9  \w    -37.00  27.00   0.50    0.05    --  -47.10  19.00-120.00  128
 10  \w    -48.00 -23.00   0.50    0.05    --  -91.75  45.00  30.00   50
 11  \w    -53.00 -25.00   0.50    0.05    --  -91.75  45.00   0.00   56
 12  \w    -49.00 -23.00   0.50    0.05    --  -91.75  45.00 -60.00   52
 13  \w     53.00  78.00   0.50    0.05    --  113.25 -77.00-150.00   50
 14  \w     42.00  69.00   0.50    0.05    --  113.25 -61.00 120.00   54
 15  \w     42.00  68.00   0.50    0.05    --  113.25 -61.00-180.00   52
 16  \w     43.00  92.00   0.50    0.05    --  113.25 -77.00 -90.00   98
 17  \w     77.00 103.00   0.50    0.05    --  113.25-125.00 150.00   52
 18  \w    132.00 175.00   0.50    0.05    --  113.25  77.00-150.00   86
 19  \w     42.00  67.00   0.50    0.05    --  113.25 -61.00  30.00   50
 20  \w     46.00  92.00   0.50    0.05    --  113.25 -77.00 120.00   92
 21  \w     42.00  68.00   0.50    0.05    --  113.25 -61.00 -60.00   52
 22  \w     43.00  81.00   0.50    0.05    --  113.25 -94.00  90.00   76
 23  \w     97.00 168.00   0.50    0.05    --  113.25 125.00 -60.00  142
 24  \w    147.00 176.00   0.50    0.05    --  113.25  45.00 120.00   58
 25  \w    114.00 172.00   0.50    0.05    --  113.25  30.00-120.00  116
 26  \w    110.00 143.00   0.50    0.05    --  113.25  45.00 120.00   66
 27  \w     42.00  89.00   0.50    0.05    --  113.25 -77.00  90.00   94
 28  \w    128.00 162.00   0.50    0.05    --  113.25  15.00  60.00   68
 29  \w     43.00  69.00   0.50    0.05    --  113.25 -61.00 -90.00   52
 30  \w     44.00  69.00   0.50    0.05    --  113.25 -77.00-120.00   50
 31  \w     45.00  71.00   0.50    0.05    --  113.25 -77.00  60.00   52
 32  \w     43.00  68.00   0.50    0.05    --  113.25 -61.00-120.00   50
;
_diffrn_measurement_device 'four-circle diffractometer'
_diffrn_measurement_device_type 'XtaLAB Synergy, Dualflex, HyPix'
_diffrn_measurement_method '\w scans'
_diffrn_radiation_type 'Cu K\a'
_diffrn_radiation_wavelength 1.54184
_diffrn_reflns_av_R_equivalents 0.0338
_diffrn_reflns_av_unetI/netI 0.0290
_diffrn_reflns_Laue_measured_fraction_full 1.0000
_diffrn_reflns_Laue_measured_fraction_max 0.9813
_diffrn_reflns_limit_h_max 9
_diffrn_reflns_limit_h_min -11
_diffrn_reflns_limit_k_max 17
_diffrn_reflns_limit_k_min -19
_diffrn_reflns_limit_l_max 20
_diffrn_reflns_limit_l_min -20
_diffrn_reflns_number 19243
_diffrn_reflns_point_group_measured_fraction_full 1.0000
_diffrn_reflns_point_group_measured_fraction_max 0.9813
_diffrn_reflns_theta_full 67.6840
_diffrn_reflns_theta_max 80.22
_diffrn_reflns_theta_min 3.98
_exptl_absorpt_coefficient_mu 3.651
_exptl_absorpt_correction_T_max 1.000
_exptl_absorpt_correction_T_min 0.204
_exptl_absorpt_correction_type gaussian
_exptl_absorpt_process_details
;
CrysAlisPro 1.171.42.80a (Rigaku Oxford Diffraction, 2023)
Numerical absorption correction based on gaussian integration over
a multifaceted crystal model
Empirical absorption correction using spherical harmonics,
implemented in SCALE3 ABSPACK scaling algorithm.
;
_exptl_crystal_colour colourless
_exptl_crystal_colour_primary colourless
_exptl_crystal_density_diffrn 1.309
_exptl_crystal_description block
_exptl_crystal_F_000 961.245
_exptl_crystal_size_max 0.524
_exptl_crystal_size_mid 0.329
_exptl_crystal_size_min 0.196
_refine_diff_density_max 0.4833
_refine_diff_density_min -0.3568
_refine_diff_density_rms 0.0663
_refine_ls_d_res_high 0.7823
_refine_ls_d_res_low 11.0987
_refine_ls_extinction_coef 0.00066(7)
_refine_ls_extinction_expression Fc^*^=kFc[1+0.001xFc^2^\l^3^/sin(2\q)]^-1/4^
_refine_ls_goodness_of_fit_ref 1.0251
_refine_ls_hydrogen_treatment constr
_refine_ls_matrix_type full
_refine_ls_number_constraints 52
_refine_ls_number_parameters 266
_refine_ls_number_reflns 4941
_refine_ls_number_restraints 0
_refine_ls_restrained_S_all 1.0251
_refine_ls_R_factor_all 0.0276
_refine_ls_R_factor_gt 0.0257
_refine_ls_shift/su_max -0.0008
_refine_ls_shift/su_mean 0.0000
_refine_ls_structure_factor_coef Fsqd
_refine_ls_weighting_details 'w=1/[\s^2^(Fo^2^)+(0.0345P)^2^+1.1280P] where P=(Fo^2^+2Fc^2^)/3'
_refine_ls_weighting_scheme calc
_refine_ls_wR_factor_gt 0.0673
_refine_ls_wR_factor_ref 0.0686
_reflns_Friedel_coverage 0.0
_reflns_limit_h_max 11
_reflns_limit_h_min -11
_reflns_limit_k_max 19
_reflns_limit_k_min 0
_reflns_limit_l_max 20
_reflns_limit_l_min 0
_reflns_number_gt 4559
_reflns_number_total 4941
_reflns_threshold_expression I>=2u(I)
_cod_data_source_file d4sc03786c2.cif
_cod_data_source_block Cpstar2YDMP
_cod_depositor_comments 'Adding full bibliography for 1572175--1572199.cif.'
_cod_database_code 1572199
_olex2_refinement_description
;
1. Fixed Uiso
 At 1.2 times of:
  All C(H) groups
 At 1.5 times of:
  All C(H,H,H) groups
2.a Aromatic/amide H refined with riding coordinates:
 C4(H4), C3(H3)
2.b Idealised Me refined as rotating group:
 C23(H23a,H23b,H23c), C6(H6a,H6b,H6c), C25(H25a,H25b,H25c), C14(H14a,H14b,
 H14c), C26(H26a,H26b,H26c), C13(H13a,H13b,H13c), C7(H7a,H7b,H7c), C15(H15a,
 H15b,H15c), C16(H16a,H16b,H16c), C27(H27a,H27b,H27c), C24(H24a,H24b,H24c),
 C17(H17a,H17b,H17c)
;
_olex2_submission_special_instructions 'No special instructions were received'
_oxdiff_exptl_absorpt_empirical_details
;
Empirical correction (ABSPACK) includes:
- Absorption correction using spherical harmonics
- Frame scaling
;

loop_
_space_group_symop_id
_space_group_symop_operation_xyz
1 x,y,z
2 -x,y+1/2,-z+1/2
3 -x,-y,-z
4 x,-y-1/2,z-1/2

loop_
_atom_site_label
_atom_site_type_symbol
_atom_site_fract_x
_atom_site_fract_y
_atom_site_fract_z
_atom_site_U_iso_or_equiv
_atom_site_adp_type
_atom_site_occupancy
_atom_site_refinement_flags_posn
Y1 Y 0.247809(12) 0.411795(8) 0.246964(7) 0.01244(7) Uani 1.000000 .
N1 N 0.06709(13) 0.38172(9) 0.32318(8) 0.0167(3) Uani 1.000000 .
C9 C 0.19807(16) 0.32895(10) 0.10427(9) 0.0167(3) Uani 1.000000 .
C8 C 0.06025(16) 0.35748(11) 0.12081(9) 0.0168(3) Uani 1.000000 .
C21 C 0.52890(16) 0.41984(10) 0.29740(10) 0.0175(3) Uani 1.000000 .
C2 C 0.08838(16) 0.29574(10) 0.34939(10) 0.0182(3) Uani 1.000000 .
C5 C -0.02412(17) 0.41858(11) 0.37231(10) 0.0185(3) Uani 1.000000 .
C22 C 0.46689(16) 0.39305(11) 0.36752(10) 0.0174(3) Uani 1.000000 .
C23 C 0.30904(17) 0.46470(12) 0.46750(10) 0.0221(3) Uani 1.000000 .
H23a H 0.2527(12) 0.5188(4) 0.4682(4) 0.0332(5) Uiso 1.000000 GR
H23b H 0.2443(11) 0.4140(5) 0.4664(4) 0.0332(5) Uiso 1.000000 GR
H23c H 0.38180(19) 0.4620(9) 0.51711(10) 0.0332(5) Uiso 1.000000 GR
C20 C 0.48398(16) 0.50726(10) 0.27816(10) 0.0177(3) Uani 1.000000 .
C19 C 0.39202(16) 0.53394(10) 0.33599(10) 0.0176(3) Uani 1.000000 .
C12 C 0.05831(17) 0.45032(11) 0.11782(9) 0.0182(3) Uani 1.000000 .
C18 C 0.38341(16) 0.46353(11) 0.39175(9) 0.0169(3) Uani 1.000000 .
C6 C 0.18053(18) 0.23371(11) 0.30828(10) 0.0218(3) Uani 1.000000 .
H6a H 0.1268(6) 0.2142(7) 0.2555(4) 0.0327(5) Uiso 1.000000 GR
H6b H 0.2692(7) 0.2637(3) 0.2985(7) 0.0327(5) Uiso 1.000000 GR
H6c H 0.2057(12) 0.1828(4) 0.3441(4) 0.0327(5) Uiso 1.000000 GR
C25 C 0.54408(18) 0.56838(12) 0.21932(11) 0.0256(4) Uani 1.000000 .
H25a H 0.5726(14) 0.53453(16) 0.1734(5) 0.0383(5) Uiso 1.000000 GR
H25b H 0.4700(5) 0.6113(6) 0.1978(7) 0.0383(5) Uiso 1.000000 GR
H25c H 0.6287(9) 0.5990(7) 0.2485(2) 0.0383(5) Uiso 1.000000 GR
C10 C 0.27922(17) 0.40453(10) 0.08872(10) 0.0179(3) Uani 1.000000 .
C14 C 0.24828(18) 0.23610(11) 0.09664(10) 0.0222(3) Uani 1.000000 .
H14a H 0.3461(6) 0.2295(2) 0.1271(7) 0.0333(5) Uiso 1.000000 GR
H14b H 0.1824(8) 0.19607(12) 0.1195(7) 0.0333(5) Uiso 1.000000 GR
H14c H 0.2491(14) 0.2221(3) 0.03827(12) 0.0333(5) Uiso 1.000000 GR
C26 C 0.63179(17) 0.36584(12) 0.25540(11) 0.0243(3) Uani 1.000000 .
H26a H 0.5868(6) 0.3094(4) 0.2385(8) 0.0365(5) Uiso 1.000000 GR
H26b H 0.6543(12) 0.3972(4) 0.2066(5) 0.0365(5) Uiso 1.000000 GR
H26c H 0.7212(6) 0.3558(8) 0.2938(3) 0.0365(5) Uiso 1.000000 GR
C4 C -0.06139(17) 0.35691(12) 0.42708(10) 0.0222(3) Uani 1.000000 .
H4 H -0.12421(17) 0.36571(12) 0.46700(10) 0.0267(4) Uiso 1.000000 R
C3 C 0.01097(18) 0.27824(12) 0.41294(10) 0.0232(3) Uani 1.000000 .
H3 H 0.00706(18) 0.22422(12) 0.44147(10) 0.0278(4) Uiso 1.000000 R
C13 C -0.06508(17) 0.29944(12) 0.13342(10) 0.0224(3) Uani 1.000000 .
H13a H -0.0410(6) 0.23823(15) 0.1232(8) 0.0337(5) Uiso 1.000000 GR
H13b H -0.0848(9) 0.3055(7) 0.1903(3) 0.0337(5) Uiso 1.000000 GR
H13c H -0.1510(4) 0.3168(6) 0.0950(6) 0.0337(5) Uiso 1.000000 GR
C7 C -0.07012(18) 0.51242(12) 0.36243(11) 0.0255(4) Uani 1.000000 .
H7a H -0.0094(10) 0.5428(2) 0.3274(7) 0.0383(5) Uiso 1.000000 GR
H7b H -0.1716(5) 0.51528(12) 0.3366(8) 0.0383(5) Uiso 1.000000 GR
H7c H -0.0595(14) 0.5407(3) 0.41677(14) 0.0383(5) Uiso 1.000000 GR
C11 C 0.19302(17) 0.47999(11) 0.09756(9) 0.0184(3) Uani 1.000000 .
C15 C 0.41975(19) 0.40185(12) 0.05411(11) 0.0239(4) Uani 1.000000 .
H15a H 0.4731(7) 0.4565(4) 0.0678(7) 0.0359(5) Uiso 1.000000 GR
H15b H 0.4779(6) 0.3521(5) 0.0781(6) 0.0359(5) Uiso 1.000000 GR
H15c H 0.39976(19) 0.3951(9) -0.00603(14) 0.0359(5) Uiso 1.000000 GR
C16 C 0.2251(2) 0.57356(11) 0.07691(11) 0.0249(4) Uani 1.000000 .
H16a H 0.2168(15) 0.61115(18) 0.1246(3) 0.0374(5) Uiso 1.000000 GR
H16b H 0.3236(6) 0.5775(2) 0.0633(9) 0.0374(5) Uiso 1.000000 GR
H16c H 0.1559(10) 0.5930(3) 0.0295(6) 0.0374(5) Uiso 1.000000 GR
C27 C 0.50175(19) 0.31012(11) 0.41603(11) 0.0244(3) Uani 1.000000 .
H27a H 0.4150(4) 0.2893(5) 0.4372(7) 0.0366(5) Uiso 1.000000 GR
H27b H 0.5345(14) 0.2652(3) 0.3801(2) 0.0366(5) Uiso 1.000000 GR
H27c H 0.5784(10) 0.3218(2) 0.4624(5) 0.0366(5) Uiso 1.000000 GR
C24 C 0.32656(19) 0.62383(11) 0.34071(12) 0.0260(4) Uani 1.000000 .
H24a H 0.2885(13) 0.6441(4) 0.28492(13) 0.0389(5) Uiso 1.000000 GR
H24b H 0.2478(10) 0.6211(2) 0.3741(7) 0.0389(5) Uiso 1.000000 GR
H24c H 0.4009(4) 0.6648(2) 0.3662(8) 0.0389(5) Uiso 1.000000 GR
C17 C -0.06670(19) 0.50910(12) 0.12868(11) 0.0272(4) Uani 1.000000 .
H17a H -0.1357(8) 0.4768(3) 0.1570(8) 0.0409(6) Uiso 1.000000 GR
H17b H -0.0310(3) 0.5603(5) 0.1617(7) 0.0409(6) Uiso 1.000000 GR
H17c H -0.1148(10) 0.5285(8) 0.07443(12) 0.0409(6) Uiso 1.000000 GR

loop_
_atom_site_aniso_label
_atom_site_aniso_U_11
_atom_site_aniso_U_22
_atom_site_aniso_U_33
_atom_site_aniso_U_12
_atom_site_aniso_U_13
_atom_site_aniso_U_23
Y1 0.01263(9) 0.01406(9) 0.01094(9) -0.00167(4) 0.00279(5) -0.00034(4)
N1 0.0157(6) 0.0185(7) 0.0161(6) -0.0025(5) 0.0036(5) -0.0016(5)
C9 0.0188(7) 0.0198(8) 0.0114(7) -0.0007(6) 0.0025(5) -0.0021(5)
C8 0.0163(7) 0.0215(8) 0.0123(7) -0.0022(6) 0.0012(5) -0.0019(6)
C21 0.0133(7) 0.0215(8) 0.0175(8) -0.0027(6) 0.0014(6) -0.0018(6)
C2 0.0183(7) 0.0196(8) 0.0166(7) -0.0028(6) 0.0021(6) -0.0001(6)
C5 0.0148(7) 0.0248(8) 0.0161(8) -0.0005(6) 0.0028(6) -0.0031(6)
C22 0.0150(7) 0.0202(8) 0.0162(7) -0.0020(6) 0.0003(6) -0.0002(6)
C23 0.0217(7) 0.0283(9) 0.0167(8) -0.0042(7) 0.0042(6) -0.0050(6)
C20 0.0151(7) 0.0197(8) 0.0179(7) -0.0046(6) 0.0010(6) -0.0000(6)
C19 0.0166(7) 0.0169(7) 0.0184(7) -0.0033(6) -0.0000(6) -0.0023(6)
C12 0.0199(7) 0.0214(8) 0.0127(7) 0.0030(6) 0.0005(6) 0.0005(6)
C18 0.0156(7) 0.0196(8) 0.0151(7) -0.0028(6) 0.0005(5) -0.0031(6)
C6 0.0237(8) 0.0176(8) 0.0246(8) -0.0013(6) 0.0048(6) -0.0006(6)
C25 0.0229(8) 0.0287(9) 0.0253(9) -0.0088(7) 0.0045(7) 0.0045(7)
C10 0.0195(8) 0.0221(8) 0.0123(7) -0.0021(6) 0.0029(6) -0.0001(5)
C14 0.0255(8) 0.0211(8) 0.0207(8) 0.0009(6) 0.0054(6) -0.0034(6)
C26 0.0168(7) 0.0321(9) 0.0246(8) 0.0025(7) 0.0045(6) -0.0040(7)
C4 0.0206(7) 0.0300(9) 0.0179(8) -0.0042(7) 0.0085(6) -0.0012(6)
C3 0.0264(8) 0.0250(9) 0.0184(8) -0.0047(7) 0.0042(6) 0.0021(6)
C13 0.0184(7) 0.0284(9) 0.0203(8) -0.0054(7) 0.0022(6) -0.0013(6)
C7 0.0246(8) 0.0268(9) 0.0258(9) 0.0032(7) 0.0061(7) -0.0040(7)
C11 0.0227(7) 0.0195(8) 0.0125(7) -0.0011(6) 0.0012(6) 0.0009(6)
C15 0.0232(8) 0.0301(9) 0.0202(8) -0.0037(7) 0.0088(7) -0.0010(6)
C16 0.0331(9) 0.0197(8) 0.0213(8) -0.0011(7) 0.0018(7) 0.0059(6)
C27 0.0264(8) 0.0227(8) 0.0228(8) 0.0016(7) -0.0010(6) 0.0045(6)
C24 0.0284(8) 0.0173(8) 0.0320(9) 0.0000(7) 0.0038(7) -0.0026(7)
C17 0.0256(8) 0.0311(9) 0.0241(9) 0.0089(7) 0.0008(7) -0.0015(7)

loop_
_atom_type_symbol
_atom_type_scat_dispersion_real
_atom_type_scat_dispersion_imag
_atom_type_scat_Cromer_Mann_a1
_atom_type_scat_Cromer_Mann_a2
_atom_type_scat_Cromer_Mann_a3
_atom_type_scat_Cromer_Mann_a4
_atom_type_scat_Cromer_Mann_b1
_atom_type_scat_Cromer_Mann_b2
_atom_type_scat_Cromer_Mann_b3
_atom_type_scat_Cromer_Mann_b4
_atom_type_scat_Cromer_Mann_c
_atom_type_scat_source
_atom_type_scat_dispersion_source
C 0.01920 0.00962 2.31000 1.02000 1.58860 0.86500 20.84390 10.20750 0.56870 51.65120 0.21560 'International Tables Volume C Table 6.1.1.4 (pp. 500-502)' 'Henke, Gullikson and Davis, At. Data and Nucl. Data Tables, 1993, 54, 2'
H 0.00000 0.00000 0.49300 0.32291 0.14019 0.04081 10.51090 26.12570 3.14236 57.79970 0.00304 'International Tables Volume C Table 6.1.1.4 (pp. 500-502)' 'Henke, Gullikson and Davis, At. Data and Nucl. Data Tables, 1993, 54, 2'
N 0.03256 0.01839 12.21260 3.13220 2.01250 1.16630 0.00570 9.89330 28.99750 0.58260 -11.52900 'International Tables Volume C Table 6.1.1.4 (pp. 500-502)' 'Henke, Gullikson and Davis, At. Data and Nucl. Data Tables, 1993, 54, 2'
Y -0.27765 2.11175 17.77600 10.29460 5.72629 3.26588 1.40290 12.80060 0.12560 104.35400 1.91213 'International Tables Volume C Table 6.1.1.4 (pp. 500-502)' 'Henke, Gullikson and Davis, At. Data and Nucl. Data Tables, 1993, 54, 2'

loop_
_exptl_crystal_face_index_h
_exptl_crystal_face_index_k
_exptl_crystal_face_index_l
_exptl_crystal_face_perp_dist
-2 -1 2 0.1084
1 -2 -2 0.1991
1 0 -1 0.1478
-1 2 2 0.1695
-1 -1 2 0.0941
1 0 2 0.1328
1 1 -2 0.1503
-1 0 -2 0.0927
0 0 -1 0.0714
0 0 1 0.1248
-1 -1 -2 0.0911
0 1 -2 0.0959
1 0 -2 0.1186
1 2 2 0.1905
0 -1 2 0.1240

loop_
_geom_angle_atom_site_label_1
_geom_angle_atom_site_label_2
_geom_angle_atom_site_label_3
_geom_angle
_geom_angle_site_symmetry_1
_geom_angle_site_symmetry_3
_geom_angle_publ_flag
C9 Y1 N1 109.83(5) . . ?
C8 Y1 N1 84.58(5) . . ?
C8 Y1 C9 31.30(5) . . ?
C21 Y1 N1 128.27(5) . . ?
C21 Y1 C9 109.69(5) . . ?
C21 Y1 C8 140.88(5) . . ?
C2 Y1 N1 26.50(4) . . ?
C2 Y1 C9 100.17(5) . . ?
C2 Y1 C8 85.68(4) . . ?
C2 Y1 C21 114.11(5) . . ?
C22 Y1 N1 97.11(5) . . ?
C22 Y1 C9 128.78(5) . . ?
C22 Y1 C8 154.63(5) . . ?
C22 Y1 C21 31.21(5) . . ?
C22 Y1 C2 84.96(5) . . ?
C20 Y1 N1 132.09(5) . . ?
C20 Y1 C9 118.07(5) . . ?
C20 Y1 C8 140.13(5) . . ?
C20 Y1 C21 31.25(5) . . ?
C20 Y1 C2 133.90(5) . . ?
C20 Y1 C22 51.62(5) . . ?
C19 Y1 N1 101.53(5) . . ?
C19 Y1 C9 147.65(5) . . ?
C19 Y1 C8 152.75(5) . . ?
C19 Y1 C21 52.01(5) . . ?
C19 Y1 C2 111.62(5) . . ?
C19 Y1 C22 51.77(5) . . ?
C19 Y1 C20 31.61(5) . . ?
C12 Y1 N1 91.13(5) . . ?
C12 Y1 C9 51.80(5) . . ?
C12 Y1 C8 31.28(5) . . ?
C12 Y1 C21 140.04(5) . . ?
C12 Y1 C2 104.65(5) . . ?
C12 Y1 C22 170.29(5) . . ?
C12 Y1 C20 118.76(5) . . ?
C12 Y1 C19 121.50(5) . . ?
C18 Y1 N1 82.26(5) . . ?
C18 Y1 C9 159.73(5) . . ?
C18 Y1 C8 166.69(5) . . ?
C18 Y1 C21 51.73(5) . . ?
C18 Y1 C2 83.44(4) . . ?
C18 Y1 C22 31.17(5) . . ?
C18 Y1 C20 51.83(5) . . ?
C18 Y1 C19 31.35(5) . . ?
C18 Y1 C12 146.82(5) . . ?
H6b Y1 N1 69.57(6) . . ?
H6b Y1 C9 81.7(2) . . ?
H6b Y1 C8 89.5(3) . . ?
H6b Y1 C21 84.64(17) . . ?
H6b Y1 C2 43.07(5) . . ?
H6b Y1 C22 67.8(2) . . ?
H6b Y1 C20 115.27(19) . . ?
H6b Y1 C19 117.6(3) . . ?
H6b Y1 C12 120.3(2) . . ?
H6b Y1 C18 87.8(3) . . ?
C10 Y1 N1 136.13(5) . . ?
C10 Y1 C9 31.22(5) . . ?
C10 Y1 C8 51.57(5) . . ?
C10 Y1 C21 93.39(5) . . ?
C10 Y1 C2 131.35(5) . . ?
C10 Y1 C22 122.69(5) . . ?
C10 Y1 C20 90.13(5) . . ?
C10 Y1 C19 116.89(5) . . ?
C10 Y1 C12 51.63(5) . . ?
C10 Y1 C18 141.48(5) . . ?
C10 Y1 H6b 106.7(2) . . ?
C11 Y1 N1 121.78(5) . . ?
C11 Y1 C9 51.85(5) . . ?
C11 Y1 C8 51.82(5) . . ?
C11 Y1 C21 108.67(5) . . ?
C11 Y1 C2 135.27(5) . . ?
C11 Y1 C22 139.35(5) . . ?
C11 Y1 C20 90.25(5) . . ?
C11 Y1 C19 104.47(5) . . ?
C11 Y1 C12 31.40(5) . . ?
C11 Y1 C18 135.82(5) . . ?
C11 Y1 H6b 133.6(2) . . ?
C11 Y1 C10 31.23(5) . . ?
C2 N1 Y1 105.95(9) . . ?
C5 N1 Y1 143.85(11) . . ?
C5 N1 C2 106.19(13) . . ?
C8 C9 Y1 74.40(8) . . ?
C10 C9 Y1 75.02(9) . . ?
C10 C9 C8 107.92(14) . . ?
C14 C9 Y1 120.58(10) . . ?
C14 C9 C8 127.33(14) . . ?
C14 C9 C10 124.54(14) . . ?
C9 C8 Y1 74.30(8) . . ?
C12 C8 Y1 73.55(8) . . ?
C12 C8 C9 107.84(13) . . ?
C13 C8 Y1 121.16(10) . . ?
C13 C8 C9 126.19(15) . . ?
C13 C8 C12 125.85(14) . . ?
C22 C21 Y1 74.54(9) . . ?
C20 C21 Y1 74.09(8) . . ?
C20 C21 C22 107.88(14) . . ?
C26 C21 Y1 120.32(10) . . ?
C26 C21 C22 125.15(15) . . ?
C26 C21 C20 126.86(15) . . ?
N1 C2 Y1 47.55(7) . . ?
C6 C2 Y1 75.82(9) . . ?
C6 C2 N1 121.50(13) . . ?
C3 C2 Y1 154.22(12) . . ?
C3 C2 N1 110.48(14) . . ?
C3 C2 C6 127.98(15) . . ?
C4 C5 N1 109.84(14) . . ?
C7 C5 N1 121.37(14) . . ?
C7 C5 C4 128.79(15) . . ?
C21 C22 Y1 74.24(9) . . ?
C18 C22 Y1 74.30(9) . . ?
C18 C22 C21 108.36(14) . . ?
C27 C22 Y1 124.71(11) . . ?
C27 C22 C21 125.92(15) . . ?
C27 C22 C18 125.09(15) . . ?
H23b C23 H23a 109.5 . . ?
H23c C23 H23a 109.5 . . ?
H23c C23 H23b 109.5 . . ?
C18 C23 H23a 109.5 . . ?
C18 C23 H23b 109.5 . . ?
C18 C23 H23c 109.5 . . ?
C21 C20 Y1 74.66(9) . . ?
C19 C20 Y1 73.54(8) . . ?
C19 C20 C21 107.91(14) . . ?
C25 C20 Y1 126.81(10) . . ?
C25 C20 C21 126.64(15) . . ?
C25 C20 C19 124.40(15) . . ?
C20 C19 Y1 74.84(8) . . ?
C18 C19 Y1 75.30(9) . . ?
C18 C19 C20 107.92(14) . . ?
C24 C19 Y1 119.78(10) . . ?
C24 C19 C20 125.53(15) . . ?
C24 C19 C18 126.36(15) . . ?
C8 C12 Y1 75.17(8) . . ?
C11 C12 Y1 75.11(9) . . ?
C11 C12 C8 108.58(13) . . ?
C17 C12 Y1 118.89(11) . . ?
C17 C12 C8 126.71(15) . . ?
C17 C12 C11 124.61(16) . . ?
C22 C18 Y1 74.53(9) . . ?
C23 C18 Y1 121.58(10) . . ?
C23 C18 C22 125.30(15) . . ?
C19 C18 Y1 73.35(8) . . ?
C19 C18 C22 107.91(14) . . ?
C19 C18 C23 126.63(15) . . ?
H6a C6 C2 109.5 . . ?
H6b C6 C2 109.5 . . ?
H6b C6 H6a 109.5 . . ?
H6c C6 C2 109.5 . . ?
H6c C6 H6a 109.5 . . ?
H6c C6 H6b 109.5 . . ?
C6 H6b Y1 117.8(6) . . ?
H25a C25 C20 109.5 . . ?
H25b C25 C20 109.5 . . ?
H25b C25 H25a 109.5 . . ?
H25c C25 C20 109.5 . . ?
H25c C25 H25a 109.5 . . ?
H25c C25 H25b 109.5 . . ?
C9 C10 Y1 73.76(9) . . ?
C11 C10 Y1 73.81(9) . . ?
C11 C10 C9 108.16(14) . . ?
C15 C10 Y1 126.66(11) . . ?
C15 C10 C9 124.25(15) . . ?
C15 C10 C11 126.73(15) . . ?
H14a C14 C9 109.5 . . ?
H14b C14 C9 109.5 . . ?
H14b C14 H14a 109.5 . . ?
H14c C14 C9 109.5 . . ?
H14c C14 H14a 109.5 . . ?
H14c C14 H14b 109.5 . . ?
H26a C26 C21 109.5 . . ?
H26b C26 C21 109.5 . . ?
H26b C26 H26a 109.5 . . ?
H26c C26 C21 109.5 . . ?
H26c C26 H26a 109.5 . . ?
H26c C26 H26b 109.5 . . ?
H4 C4 C5 126.29(10) . . ?
C3 C4 C5 107.43(14) . . ?
C3 C4 H4 126.29(9) . . ?
C4 C3 C2 106.06(15) . . ?
H3 C3 C2 126.97(10) . . ?
H3 C3 C4 126.97(9) . . ?
H13a C13 C8 109.5 . . ?
H13b C13 C8 109.5 . . ?
H13b C13 H13a 109.5 . . ?
H13c C13 C8 109.5 . . ?
H13c C13 H13a 109.5 . . ?
H13c C13 H13b 109.5 . . ?
H7a C7 C5 109.5 . . ?
H7b C7 C5 109.5 . . ?
H7b C7 H7a 109.5 . . ?
H7c C7 C5 109.5 . . ?
H7c C7 H7a 109.5 . . ?
H7c C7 H7b 109.5 . . ?
C12 C11 Y1 73.48(9) . . ?
C10 C11 Y1 74.96(9) . . ?
C10 C11 C12 107.47(14) . . ?
C16 C11 Y1 124.30(11) . . ?
C16 C11 C12 124.46(15) . . ?
C16 C11 C10 127.44(15) . . ?
H15a C15 C10 109.5 . . ?
H15b C15 C10 109.5 . . ?
H15b C15 H15a 109.5 . . ?
H15c C15 C10 109.5 . . ?
H15c C15 H15a 109.5 . . ?
H15c C15 H15b 109.5 . . ?
H16a C16 C11 109.5 . . ?
H16b C16 C11 109.5 . . ?
H16b C16 H16a 109.5 . . ?
H16c C16 C11 109.5 . . ?
H16c C16 H16a 109.5 . . ?
H16c C16 H16b 109.5 . . ?
H27a C27 C22 109.5 . . ?
H27b C27 C22 109.5 . . ?
H27b C27 H27a 109.5 . . ?
H27c C27 C22 109.5 . . ?
H27c C27 H27a 109.5 . . ?
H27c C27 H27b 109.5 . . ?
H24a C24 C19 109.5 . . ?
H24b C24 C19 109.5 . . ?
H24b C24 H24a 109.5 . . ?
H24c C24 C19 109.5 . . ?
H24c C24 H24a 109.5 . . ?
H24c C24 H24b 109.5 . . ?
H17a C17 C12 109.5 . . ?
H17b C17 C12 109.5 . . ?
H17b C17 H17a 109.5 . . ?
H17c C17 C12 109.5 . . ?
H17c C17 H17a 109.5 . . ?
H17c C17 H17b 109.5 . . ?

loop_
_geom_bond_atom_site_label_1
_geom_bond_atom_site_label_2
_geom_bond_distance
_geom_bond_site_symmetry_2
_geom_bond_publ_flag
Y1 N1 2.2889(12) . ?
Y1 C9 2.6356(15) . ?
Y1 C8 2.6369(15) . ?
Y1 C21 2.6370(15) . ?
Y1 C2 2.9827(15) . ?
Y1 C22 2.6408(15) . ?
Y1 C20 2.6297(15) . ?
Y1 C19 2.6128(15) . ?
Y1 C12 2.6162(15) . ?
Y1 C18 2.6379(15) . ?
Y1 H6b 2.408(8) . ?
Y1 C10 2.6519(16) . ?
Y1 C11 2.6371(15) . ?
N1 C2 1.384(2) . ?
N1 C5 1.375(2) . ?
C9 C8 1.422(2) . ?
C9 C10 1.423(2) . ?
C9 C14 1.502(2) . ?
C8 C12 1.416(2) . ?
C8 C13 1.506(2) . ?
C21 C22 1.420(2) . ?
C21 C20 1.419(2) . ?
C21 C26 1.506(2) . ?
C2 C6 1.503(2) . ?
C2 C3 1.378(2) . ?
C5 C4 1.379(2) . ?
C5 C7 1.496(2) . ?
C22 C18 1.418(2) . ?
C22 C27 1.503(2) . ?
C23 H23a 0.9800 . ?
C23 H23b 0.9800 . ?
C23 H23c 0.9800 . ?
C23 C18 1.508(2) . ?
C20 C19 1.428(2) . ?
C20 C25 1.507(2) . ?
C19 C18 1.419(2) . ?
C19 C24 1.507(2) . ?
C12 C11 1.422(2) . ?
C12 C17 1.503(2) . ?
C6 H6a 0.9800 . ?
C6 H6b 0.9800 . ?
C6 H6c 0.9800 . ?
C25 H25a 0.9800 . ?
C25 H25b 0.9800 . ?
C25 H25c 0.9800 . ?
C10 C11 1.424(2) . ?
C10 C15 1.505(2) . ?
C14 H14a 0.9800 . ?
C14 H14b 0.9800 . ?
C14 H14c 0.9800 . ?
C26 H26a 0.9800 . ?
C26 H26b 0.9800 . ?
C26 H26c 0.9800 . ?
C4 H4 0.9500 . ?
C4 C3 1.413(2) . ?
C3 H3 0.9500 . ?
C13 H13a 0.9800 . ?
C13 H13b 0.9800 . ?
C13 H13c 0.9800 . ?
C7 H7a 0.9800 . ?
C7 H7b 0.9800 . ?
C7 H7c 0.9800 . ?
C11 C16 1.506(2) . ?
C15 H15a 0.9800 . ?
C15 H15b 0.9800 . ?
C15 H15c 0.9800 . ?
C16 H16a 0.9800 . ?
C16 H16b 0.9800 . ?
C16 H16c 0.9800 . ?
C27 H27a 0.9800 . ?
C27 H27b 0.9800 . ?
C27 H27c 0.9800 . ?
C24 H24a 0.9800 . ?
C24 H24b 0.9800 . ?
C24 H24c 0.9800 . ?
C17 H17a 0.9800 . ?
C17 H17b 0.9800 . ?
C17 H17c 0.9800 . ?

loop_
_geom_torsion_atom_site_label_1
_geom_torsion_atom_site_label_2
_geom_torsion_atom_site_label_3
_geom_torsion_atom_site_label_4
_geom_torsion
_geom_torsion_site_symmetry_1
_geom_torsion_site_symmetry_2
_geom_torsion_site_symmetry_3
_geom_torsion_site_symmetry_4
_geom_torsion_publ_flag
Y1 N1 C2 C6 -18.18(11) . . . . ?
Y1 N1 C2 C3 163.98(10) . . . . ?
Y1 N1 C5 C4 -152.99(19) . . . . ?
Y1 N1 C5 C7 27.26(19) . . . . ?
Y1 C9 C8 C12 66.46(8) . . . . ?
Y1 C9 C8 C13 -117.41(9) . . . . ?
Y1 C9 C10 C11 -66.35(9) . . . . ?
Y1 C9 C10 C15 123.64(9) . . . . ?
Y1 C8 C9 C10 -68.14(9) . . . . ?
Y1 C8 C9 C14 116.83(9) . . . . ?
Y1 C8 C12 C11 68.32(9) . . . . ?
Y1 C8 C12 C17 -115.22(10) . . . . ?
Y1 C21 C22 C18 -67.05(9) . . . . ?
Y1 C21 C22 C27 121.75(9) . . . . ?
Y1 C21 C20 C19 66.59(9) . . . . ?
Y1 C21 C20 C25 -124.77(10) . . . . ?
Y1 C2 N1 C5 -163.23(8) . . . . ?
Y1 C2 C3 C4 27.7(2) . . . . ?
Y1 C22 C21 C20 67.16(9) . . . . ?
Y1 C22 C21 C26 -116.47(9) . . . . ?
Y1 C22 C18 C23 118.02(9) . . . . ?
Y1 C22 C18 C19 -66.31(9) . . . . ?
Y1 C20 C21 C22 -67.47(9) . . . . ?
Y1 C20 C21 C26 116.25(9) . . . . ?
Y1 C20 C19 C18 68.66(9) . . . . ?
Y1 C20 C19 C24 -116.04(10) . . . . ?
Y1 C19 C20 C21 -67.33(9) . . . . ?
Y1 C19 C20 C25 123.71(9) . . . . ?
Y1 C19 C18 C22 67.10(9) . . . . ?
Y1 C19 C18 C23 -117.31(9) . . . . ?
Y1 C12 C8 C9 -66.96(9) . . . . ?
Y1 C12 C8 C13 116.89(9) . . . . ?
Y1 C12 C11 C10 67.85(9) . . . . ?
Y1 C12 C11 C16 -120.62(9) . . . . ?
Y1 C18 C22 C21 67.02(9) . . . . ?
Y1 C18 C22 C27 -121.70(9) . . . . ?
Y1 C18 C19 C20 -68.35(9) . . . . ?
Y1 C18 C19 C24 116.39(10) . . . . ?
Y1 C10 C9 C8 67.72(9) . . . . ?
Y1 C10 C9 C14 -117.08(9) . . . . ?
Y1 C10 C11 C12 -66.85(9) . . . . ?
Y1 C10 C11 C16 121.95(10) . . . . ?
Y1 C11 C12 C8 -68.36(8) . . . . ?
Y1 C11 C12 C17 115.09(9) . . . . ?
Y1 C11 C10 C9 66.31(9) . . . . ?
Y1 C11 C10 C15 -123.99(10) . . . . ?
N1 C2 C3 C4 -0.17(14) . . . . ?
N1 C5 C4 C3 0.96(15) . . . . ?
C9 C8 C12 C11 1.36(14) . . . . ?
C9 C8 C12 C17 177.82(12) . . . . ?
C9 C10 C11 C12 -0.53(14) . . . . ?
C9 C10 C11 C16 -171.74(12) . . . . ?
C8 C12 C11 C10 -0.51(13) . . . . ?
C8 C12 C11 C16 171.02(12) . . . . ?
C21 C22 C18 C23 -174.96(12) . . . . ?
C21 C22 C18 C19 0.71(14) . . . . ?
C21 C20 C19 C18 1.32(14) . . . . ?
C21 C20 C19 C24 176.63(12) . . . . ?
C2 C3 C4 C5 -0.47(15) . . . . ?
C22 C18 C19 C20 -1.25(14) . . . . ?
C22 C18 C19 C24 -176.51(12) . . . . ?
C23 C18 C19 C20 174.34(16) . . . . ?
C23 C18 C19 C24 -0.92(19) . . . . ?
C12 C11 C10 C15 169.16(12) . . . . ?
